data_9008136
loop_
_publ_author_name
'Taxer, K. J.'
'Buerger, M. J.'

_publ_section_title
;
 The crystal struture of rhodizite
 Note: name of mineral altered according to IMA decision in 1999
 to name the Cs dominant phase: londonite
;
_journal_name_full 'Zeitschrift fur Kristallographie'
_journal_page_first 423
_journal_page_last 436
_journal_volume 125
_journal_year 1967
_chemical_compound_source 'Manjaka, Madagascar'
_chemical_formula_sum 'Al4 B12 Be4 Cs O28'
_chemical_name_mineral Londonite
_space_group_IT_number 215
_symmetry_space_group_name_Hall 'P -4 2 3'
_symmetry_space_group_name_H-M 'P -4 3 m'
_cell_angle_alpha 90
_cell_angle_beta 90
_cell_angle_gamma 90
_cell_length_a 7.319
_cell_length_b 7.319
_cell_length_c 7.319
_cell_formula_units_Z 1
_cell_volume 392.062
_database_code_amcsd 0010650
_exptl_crystal_density_diffrn 3.620
_cod_original_formula_sum 'Cs B12 Be4 Al4 O28'
_cod_database_code 9008136

loop_
_space_group_symop_operation_xyz
x,y,z
-z,x,-y
-y,z,-x
-x,y,-z
x,-z,-y
z,-y,-x
y,-x,-z
x,z,y
z,y,x
y,x,z
-z,-x,y
-y,-z,x
-x,-y,z
z,-x,-y
y,-z,-x
x,-y,-z
-x,z,-y
-z,y,-x
-y,x,-z
-x,-z,y
-z,-y,x
-y,-x,z
z,x,y
y,z,x

loop_
_atom_site_aniso_label
_atom_site_aniso_U_11
_atom_site_aniso_U_22
_atom_site_aniso_U_33
_atom_site_aniso_U_12
_atom_site_aniso_U_13
_atom_site_aniso_U_23
Cs 0.01303 0.01303 0.01303 0.00000 0.00000 0.00000
Be 0.01845 0.01845 0.01845 0.00081 0.00081 0.00081
Al 0.00706 0.00706 0.00706 0.00054 0.00054 0.00054
O1 0.00407 0.00407 0.00407 0.00461 0.00461 0.00461
O2 0.00353 0.00353 0.00543 0.00299 -0.00081 0.00299
O3 0.00787 0.00787 0.01303 0.00651 0.00027 0.00651

loop_
_atom_site_label
_atom_site_fract_x
_atom_site_fract_y
_atom_site_fract_z
_atom_site_U_iso_or_equiv
Cs 0.00000 0.00000 0.00000 0.01292
B 0.24690 0.50000 0.00000 0.01013
Be 0.74900 0.74900 0.74900 0.01773
Al 0.36030 0.36030 0.36030 0.00697
O1 0.62030 0.62030 0.62030 0.00646
O2 0.36430 0.36430 0.10010 0.00405
O3 0.13420 0.13420 0.59960 0.00950

loop_
_cod_related_entry_id
_cod_related_entry_database
_cod_related_entry_code
1 AMCSD 0010650
